data_1572111
loop_
_publ_author_name
'Minko, Yury'
'Fetrow, Taylor V.'
'Sharma, Shikha'
'Cashman, Brenna K.'
'Tondreau, Aaron M.'

_publ_section_title
;
 Flexible interactions of the rare-earth elements Y, La, and Lu with
 phosphorus in metallacyclohexane rings.
;
_journal_issue 30
_journal_name_full 'Chemical science'
_journal_page_first 12138
_journal_page_last 12147
_journal_paper_doi 10.1039/d4sc02077d
_journal_volume 15
_journal_year 2024
_chemical_formula_moiety 'C34 H55 I N2 O3 P Y'
_chemical_formula_sum 'C34 H55 I N2 O3 P Y'
_chemical_formula_weight 786.58
_chemical_properties_physical Air-sensitive,Moisture-sensitive
_space_group_crystal_system orthorhombic
_space_group_IT_number 19
_space_group_name_Hall 'P 2ac 2ab'
_space_group_name_H-M_alt 'P 21 21 21'
_atom_sites_solution_hydrogens geom
_audit_creation_date 2022-01-03
_audit_creation_method
;
Olex2 1.2
(compiled Apr  3 2018 11:26:26 for OlexSys, GUI svn.r5486)
;
_audit_update_record
;
2024-01-24 deposited with the CCDC.	2024-06-20 downloaded from the CCDC.
;
_cell_angle_alpha 90
_cell_angle_beta 90
_cell_angle_gamma 90
_cell_formula_units_Z 4
_cell_length_a 13.453(9)
_cell_length_b 14.372(15)
_cell_length_c 19.53(3)
_cell_measurement_reflns_used 9869
_cell_measurement_temperature 100.0
_cell_measurement_theta_max 28.552
_cell_measurement_theta_min 2.563
_cell_volume 3776(7)
_computing_cell_refinement 'SAINT V8.38A (?, 2016)'
_computing_data_reduction 'SAINT V8.38A (?, 2016)'
_computing_molecular_graphics 'Olex2 (Dolomanov et al., 2009)'
_computing_publication_material 'Olex2 (Dolomanov et al., 2009)'
_computing_structure_refinement 'ShelXL (Sheldrick, 2015)'
_computing_structure_solution 'SHELXT 2014/5 (Sheldrick, 2014)'
_diffrn_ambient_temperature 100.0
_diffrn_measured_fraction_theta_full 0.999
_diffrn_measured_fraction_theta_max 0.978
_diffrn_measurement_device_type 'Bruker APEX-II CCD'
_diffrn_measurement_method '\f and \w scans'
_diffrn_radiation_type MoK\a
_diffrn_radiation_wavelength 0.71073
_diffrn_reflns_av_R_equivalents 0.0518
_diffrn_reflns_av_unetI/netI 0.0509
_diffrn_reflns_Laue_measured_fraction_full 0.999
_diffrn_reflns_Laue_measured_fraction_max 0.978
_diffrn_reflns_limit_h_max 16
_diffrn_reflns_limit_h_min -18
_diffrn_reflns_limit_k_max 19
_diffrn_reflns_limit_k_min -19
_diffrn_reflns_limit_l_max 25
_diffrn_reflns_limit_l_min -23
_diffrn_reflns_number 32996
_diffrn_reflns_point_group_measured_fraction_full 0.999
_diffrn_reflns_point_group_measured_fraction_max 0.977
_diffrn_reflns_theta_full 25.242
_diffrn_reflns_theta_max 28.429
_diffrn_reflns_theta_min 2.321
_diffrn_standards_number 0
_exptl_absorpt_coefficient_mu 2.437
_exptl_absorpt_correction_T_max 0.7457
_exptl_absorpt_correction_T_min 0.5095
_exptl_absorpt_correction_type multi-scan
_exptl_absorpt_process_details
;
SADABS-2016/2 (Bruker,2016) was used for absorption correction.
wR2(int) was 0.0970 before and 0.0650 after correction.
The Ratio of minimum to maximum transmission is 0.6833.
The \l/2 correction factor is Not present.
;
_exptl_crystal_colour 'clear colourless'
_exptl_crystal_colour_lustre clear
_exptl_crystal_colour_primary colourless
_exptl_crystal_density_diffrn 1.384
_exptl_crystal_description block
_exptl_crystal_F_000 1616
_exptl_crystal_size_max 0.34
_exptl_crystal_size_mid 0.28
_exptl_crystal_size_min 0.22
_refine_diff_density_max 1.802
_refine_diff_density_min -0.531
_refine_diff_density_rms 0.090
_refine_ls_abs_structure_details
;
 Refined as an inversion twin.
;
_refine_ls_abs_structure_Flack 0.426(6)
_refine_ls_extinction_method none
_refine_ls_goodness_of_fit_ref 1.052
_refine_ls_hydrogen_treatment constr
_refine_ls_matrix_type full
_refine_ls_number_parameters 387
_refine_ls_number_reflns 9281
_refine_ls_number_restraints 0
_refine_ls_restrained_S_all 1.052
_refine_ls_R_factor_all 0.0407
_refine_ls_R_factor_gt 0.0340
_refine_ls_shift/su_max 0.001
_refine_ls_shift/su_mean 0.000
_refine_ls_structure_factor_coef Fsqd
_refine_ls_weighting_details 'w=1/[\s^2^(Fo^2^)+(0.0342P)^2^+1.3984P] where P=(Fo^2^+2Fc^2^)/3'
_refine_ls_weighting_scheme calc
_refine_ls_wR_factor_gt 0.0761
_refine_ls_wR_factor_ref 0.0780
_reflns_Friedel_coverage 0.806
_reflns_Friedel_fraction_full 1.000
_reflns_Friedel_fraction_max 0.976
_reflns_number_gt 8389
_reflns_number_total 9281
_reflns_threshold_expression 'I > 2\s(I)'
_cod_data_source_file d4sc02077d2.cif
_cod_data_source_block 2secyi_a
_cod_depositor_comments 'Adding full bibliography for 1572109--1572117.cif.'
_cod_database_code 1572111
_shelx_shelxl_version_number 2018/3
_shelx_space_group_comment
;
The symmetry employed for this shelxl refinement is uniquely defined
by the following loop, which should always be used as a source of
symmetry information in preference to the above space-group names.
They are only intended as comments.
;
_shelx_estimated_absorpt_t_max 0.616
_shelx_estimated_absorpt_t_min 0.491
_olex2_refinement_description
;
1. Twinned data refinement
 Scales: 0.574(6)
 0.426(6)
2. Fixed Uiso
 At 1.2 times of:
  All C(H) groups, All C(H,H) groups
 At 1.5 times of:
  All C(H,H,H) groups
3.a Secondary CH2 refined with riding coordinates:
 C27(H27A,H27B), C1(H1A,H1B), C2(H2A,H2B), C26(H26A,H26B), C34(H34A,H34B),
 C28(H28A,H28B), C30(H30A,H30B), C23(H23A,H23B), C29(H29A,H29B), C33(H33A,H33B),
  C31(H31A,H31B), C25(H25A,H25B), C24(H24A,H24B), C32(H32A,H32B)
3.b Aromatic/amide H refined with riding coordinates:
 C12(H12), C16(H16), C18(H18), C10(H10), C8(H8), C20(H20)
3.c Idealised Me refined as rotating group:
 C22(H22A,H22B,H22C), C14(H14A,H14B,H14C), C21(H21A,H21B,H21C), C13(H13A,H13B,
 H13C), C6(H6A,H6B,H6C), C5(H5A,H5B,H5C), C4(H4A,H4B,H4C)
;
_olex2_submission_special_instructions 'No special instructions were received'

loop_
_space_group_symop_operation_xyz
'x, y, z'
'-x+1/2, -y, z+1/2'
'-x, y+1/2, -z+1/2'
'x+1/2, -y+1/2, -z'

loop_
_atom_site_label
_atom_site_type_symbol
_atom_site_fract_x
_atom_site_fract_y
_atom_site_fract_z
_atom_site_U_iso_or_equiv
_atom_site_adp_type
_atom_site_occupancy
_atom_site_site_symmetry_order
_atom_site_calc_flag
_atom_site_refinement_flags_posn
_atom_site_refinement_flags_adp
_atom_site_refinement_flags_occupancy
_atom_site_disorder_assembly
_atom_site_disorder_group
I1 I 0.54155(2) 0.62902(2) 0.49122(2) 0.02581(9) Uani 1 1 d . . . . .
Y002 Y 0.34689(3) 0.57124(3) 0.41559(2) 0.01343(9) Uani 1 1 d . . . . .
P1 P 0.14085(9) 0.58639(8) 0.34266(6) 0.0169(2) Uani 1 1 d . . . . .
O1 O 0.2755(3) 0.5987(2) 0.52956(17) 0.0215(7) Uani 1 1 d . . . . .
O2 O 0.3220(2) 0.7384(2) 0.41815(18) 0.0192(7) Uani 1 1 d . . . . .
O3 O 0.4508(2) 0.4452(2) 0.37919(17) 0.0186(7) Uani 1 1 d . . . . .
N1 N 0.2345(3) 0.4510(3) 0.4136(2) 0.0158(8) Uani 1 1 d . . . . .
N2 N 0.3277(3) 0.5968(3) 0.2985(2) 0.0150(8) Uani 1 1 d . . . . .
C12 C 0.3089(3) 0.3503(3) 0.5001(2) 0.0184(9) Uani 1 1 d . . . . .
H12 H 0.345401 0.402385 0.516467 0.022 Uiso 1 1 calc R . . . .
C17 C 0.4757(3) 0.6243(3) 0.1337(2) 0.0172(9) Uani 1 1 d . . . . .
C27 C 0.3313(4) 0.8009(3) 0.4783(3) 0.0246(11) Uani 1 1 d . . . . .
H27A H 0.384395 0.779160 0.509507 0.030 Uiso 1 1 calc R . . . .
H27B H 0.267919 0.804265 0.503915 0.030 Uiso 1 1 calc R . . . .
C1 C 0.1546(3) 0.4600(3) 0.3616(2) 0.0187(9) Uani 1 1 d . . . . .
H1A H 0.091445 0.434456 0.379579 0.022 Uiso 1 1 calc R . . . .
H1B H 0.172604 0.425552 0.319527 0.022 Uiso 1 1 calc R . . . .
C22 C 0.4604(4) 0.6329(4) 0.0564(2) 0.0252(10) Uani 1 1 d . . . . .
H22A H 0.448287 0.571081 0.036859 0.038 Uiso 1 1 calc GR . . . .
H22B H 0.519969 0.659926 0.035468 0.038 Uiso 1 1 calc GR . . . .
H22C H 0.403092 0.673116 0.047229 0.038 Uiso 1 1 calc GR . . . .
C2 C 0.2274(3) 0.5984(3) 0.2680(2) 0.0185(10) Uani 1 1 d . . . . .
H2A H 0.218669 0.546198 0.235448 0.022 Uiso 1 1 calc R . . . .
H2B H 0.215548 0.657716 0.243461 0.022 Uiso 1 1 calc R . . . .
C26 C 0.1689(4) 0.6159(4) 0.5354(3) 0.0270(11) Uani 1 1 d . . . . .
H26A H 0.130780 0.560886 0.519921 0.032 Uiso 1 1 calc R . . . .
H26B H 0.149413 0.670068 0.507108 0.032 Uiso 1 1 calc R . . . .
C15 C 0.4051(3) 0.6092(3) 0.2514(2) 0.0150(9) Uani 1 1 d . . . . .
C16 C 0.3938(3) 0.6150(3) 0.1785(2) 0.0170(9) Uani 1 1 d . . . . .
H16 H 0.328758 0.612507 0.159582 0.020 Uiso 1 1 calc R . . . .
C18 C 0.5712(3) 0.6278(3) 0.1611(2) 0.0194(9) Uani 1 1 d . . . . .
H18 H 0.626879 0.633085 0.131477 0.023 Uiso 1 1 calc R . . . .
C34 C 0.4186(3) 0.3873(3) 0.3207(3) 0.0202(10) Uani 1 1 d . . . . .
H34A H 0.370217 0.421435 0.291992 0.024 Uiso 1 1 calc R . . . .
H34B H 0.387252 0.329099 0.337103 0.024 Uiso 1 1 calc R . . . .
C14 C 0.1499(4) 0.1128(3) 0.4217(3) 0.0275(11) Uani 1 1 d . . . . .
H14A H 0.176268 0.055678 0.442234 0.041 Uiso 1 1 calc GR . . . .
H14B H 0.158624 0.110310 0.371875 0.041 Uiso 1 1 calc GR . . . .
H14C H 0.079000 0.118388 0.432461 0.041 Uiso 1 1 calc GR . . . .
C9 C 0.2055(3) 0.1966(3) 0.4503(3) 0.0201(10) Uani 1 1 d . . . . .
C28 C 0.3576(4) 0.8949(4) 0.4472(3) 0.0341(13) Uani 1 1 d . . . . .
H28A H 0.429773 0.899764 0.438147 0.041 Uiso 1 1 calc R . . . .
H28B H 0.337052 0.946551 0.477623 0.041 Uiso 1 1 calc R . . . .
C7 C 0.2451(3) 0.3622(3) 0.4418(2) 0.0168(9) Uani 1 1 d . . . . .
C21 C 0.6895(3) 0.6285(4) 0.2638(3) 0.0253(10) Uani 1 1 d . . . . .
H21A H 0.728998 0.575977 0.246944 0.038 Uiso 1 1 calc GR . . . .
H21B H 0.685406 0.625610 0.313868 0.038 Uiso 1 1 calc GR . . . .
H21C H 0.721145 0.687005 0.250093 0.038 Uiso 1 1 calc GR . . . .
C30 C 0.3014(5) 0.7951(4) 0.3567(3) 0.0338(14) Uani 1 1 d . . . . .
H30A H 0.237255 0.776477 0.335955 0.041 Uiso 1 1 calc R . . . .
H30B H 0.354598 0.786516 0.322268 0.041 Uiso 1 1 calc R . . . .
C10 C 0.2662(3) 0.1876(3) 0.5080(3) 0.0215(10) Uani 1 1 d . . . . .
H10 H 0.271959 0.129094 0.530342 0.026 Uiso 1 1 calc R . . . .
C11 C 0.3192(3) 0.2656(3) 0.5333(2) 0.0197(10) Uani 1 1 d . . . . .
C8 C 0.1949(3) 0.2824(3) 0.4177(3) 0.0177(9) Uani 1 1 d . . . . .
H8 H 0.153111 0.287127 0.378607 0.021 Uiso 1 1 calc R . . . .
C20 C 0.5035(3) 0.6152(3) 0.2778(2) 0.0178(10) Uani 1 1 d . . . . .
H20 H 0.513755 0.613509 0.325953 0.021 Uiso 1 1 calc R . . . .
C19 C 0.5859(3) 0.6236(3) 0.2337(2) 0.0187(9) Uani 1 1 d . . . . .
C3 C 0.0118(4) 0.5964(4) 0.3060(3) 0.0267(12) Uani 1 1 d . . . . .
C23 C 0.3132(4) 0.5847(4) 0.5996(3) 0.0324(13) Uani 1 1 d . . . . .
H23A H 0.384494 0.601456 0.602476 0.039 Uiso 1 1 calc R . . . .
H23B H 0.305047 0.519100 0.613903 0.039 Uiso 1 1 calc R . . . .
C29 C 0.2972(4) 0.8954(4) 0.3797(3) 0.0288(12) Uani 1 1 d . . . . .
H29A H 0.227822 0.915457 0.387727 0.035 Uiso 1 1 calc R . . . .
H29B H 0.328066 0.937022 0.345327 0.035 Uiso 1 1 calc R . . . .
C13 C 0.3856(4) 0.2556(4) 0.5970(3) 0.0270(11) Uani 1 1 d . . . . .
H13A H 0.449639 0.228649 0.583772 0.041 Uiso 1 1 calc GR . . . .
H13B H 0.352935 0.214891 0.630403 0.041 Uiso 1 1 calc GR . . . .
H13C H 0.396465 0.317041 0.617563 0.041 Uiso 1 1 calc GR . . . .
C33 C 0.5128(4) 0.3660(4) 0.2802(3) 0.0265(11) Uani 1 1 d . . . . .
H33A H 0.521147 0.410248 0.241822 0.032 Uiso 1 1 calc R . . . .
H33B H 0.511209 0.301820 0.261785 0.032 Uiso 1 1 calc R . . . .
C31 C 0.5431(4) 0.4016(4) 0.4010(3) 0.0298(12) Uani 1 1 d . . . . .
H31A H 0.529674 0.344816 0.428178 0.036 Uiso 1 1 calc R . . . .
H31B H 0.583308 0.445042 0.428987 0.036 Uiso 1 1 calc R . . . .
C25 C 0.1484(4) 0.6358(4) 0.6130(3) 0.0329(12) Uani 1 1 d . . . . .
H25A H 0.108039 0.692832 0.618806 0.039 Uiso 1 1 calc R . . . .
H25B H 0.113318 0.582914 0.634713 0.039 Uiso 1 1 calc R . . . .
C24 C 0.2514(5) 0.6483(4) 0.6437(3) 0.0376(14) Uani 1 1 d . . . . .
H24A H 0.274024 0.713690 0.640131 0.045 Uiso 1 1 calc R . . . .
H24B H 0.253012 0.628835 0.692337 0.045 Uiso 1 1 calc R . . . .
C6 C -0.0021(4) 0.6974(5) 0.2814(3) 0.0376(15) Uani 1 1 d . . . . .
H6A H 0.009286 0.740163 0.319653 0.056 Uiso 1 1 calc GR . . . .
H6B H -0.069882 0.705559 0.264047 0.056 Uiso 1 1 calc GR . . . .
H6C H 0.045569 0.710746 0.244679 0.056 Uiso 1 1 calc GR . . . .
C32 C 0.5971(4) 0.3773(4) 0.3335(3) 0.0311(12) Uani 1 1 d . . . . .
H32A H 0.635352 0.318843 0.338306 0.037 Uiso 1 1 calc R . . . .
H32B H 0.643030 0.427876 0.319970 0.037 Uiso 1 1 calc R . . . .
C5 C -0.0603(4) 0.5778(5) 0.3660(3) 0.0366(14) Uani 1 1 d . . . . .
H5A H -0.053306 0.513136 0.381244 0.055 Uiso 1 1 calc GR . . . .
H5B H -0.128808 0.588634 0.350864 0.055 Uiso 1 1 calc GR . . . .
H5C H -0.044691 0.619773 0.404079 0.055 Uiso 1 1 calc GR . . . .
C4 C -0.0081(4) 0.5270(5) 0.2467(3) 0.0362(14) Uani 1 1 d . . . . .
H4A H 0.035222 0.542021 0.207881 0.054 Uiso 1 1 calc GR . . . .
H4B H -0.077750 0.531746 0.232400 0.054 Uiso 1 1 calc GR . . . .
H4C H 0.005639 0.463530 0.262314 0.054 Uiso 1 1 calc GR . . . .

loop_
_atom_site_aniso_label
_atom_site_aniso_U_11
_atom_site_aniso_U_22
_atom_site_aniso_U_33
_atom_site_aniso_U_23
_atom_site_aniso_U_13
_atom_site_aniso_U_12
I1 0.02027(15) 0.02467(15) 0.03250(19) -0.00178(14) -0.01061(13) -0.00085(13)
Y002 0.01277(19) 0.01341(18) 0.0141(2) 0.00050(17) -0.00117(16) 0.00021(16)
P1 0.0140(6) 0.0221(6) 0.0145(6) 0.0015(5) 0.0000(4) 0.0022(5)
O1 0.0249(18) 0.0253(17) 0.0144(18) -0.0006(13) 0.0016(13) 0.0000(14)
O2 0.0233(17) 0.0141(15) 0.0203(18) -0.0007(14) -0.0025(14) -0.0015(12)
O3 0.0178(16) 0.0166(16) 0.0215(17) -0.0005(12) -0.0019(14) 0.0025(13)
N1 0.0123(17) 0.0193(19) 0.016(2) 0.0004(16) -0.0015(15) -0.0009(14)
N2 0.0118(18) 0.0188(18) 0.014(2) 0.0017(14) 0.0005(14) 0.0003(14)
C12 0.0135(19) 0.021(2) 0.021(3) -0.0024(19) 0.0031(18) -0.0036(16)
C17 0.018(2) 0.017(2) 0.016(2) 0.0029(19) 0.0012(16) -0.0009(19)
C27 0.029(3) 0.020(2) 0.025(3) -0.009(2) -0.004(2) 0.004(2)
C1 0.013(2) 0.024(2) 0.019(2) 0.0037(18) -0.0020(18) -0.0018(19)
C22 0.026(2) 0.031(2) 0.019(2) 0.003(2) 0.000(2) -0.001(3)
C2 0.018(2) 0.021(2) 0.017(2) -0.0003(18) 0.0020(18) -0.0016(18)
C26 0.024(3) 0.033(3) 0.024(3) -0.004(2) 0.008(2) -0.002(2)
C15 0.017(2) 0.012(2) 0.016(2) 0.0029(17) 0.0026(17) -0.0003(16)
C16 0.015(2) 0.019(2) 0.017(2) -0.0002(18) -0.0032(17) 0.0020(17)
C18 0.015(2) 0.019(2) 0.024(3) 0.002(2) 0.0049(17) -0.0009(18)
C34 0.018(2) 0.020(2) 0.023(3) -0.0081(19) -0.0025(18) 0.0021(18)
C14 0.030(3) 0.023(2) 0.030(3) -0.003(2) 0.004(2) -0.004(2)
C9 0.018(2) 0.020(2) 0.023(3) -0.0025(19) 0.0076(19) -0.0025(18)
C28 0.032(3) 0.021(3) 0.049(4) -0.001(2) -0.004(3) -0.005(2)
C7 0.011(2) 0.021(2) 0.018(2) 0.0042(19) 0.0056(16) -0.0015(18)
C21 0.013(2) 0.033(3) 0.030(3) 0.000(3) 0.0016(19) -0.001(2)
C30 0.057(4) 0.019(3) 0.026(3) 0.007(2) 0.008(3) 0.004(2)
C10 0.024(2) 0.019(2) 0.021(3) 0.003(2) 0.005(2) 0.0030(18)
C11 0.018(2) 0.025(2) 0.016(2) 0.0025(19) 0.0021(18) 0.0043(19)
C8 0.015(2) 0.023(2) 0.015(2) 0.000(2) 0.0041(18) -0.0013(17)
C20 0.022(2) 0.016(2) 0.016(2) 0.0027(18) -0.0027(18) -0.0006(18)
C19 0.012(2) 0.020(2) 0.024(3) 0.001(2) -0.0020(17) 0.0002(19)
C3 0.018(2) 0.043(3) 0.020(3) 0.006(2) 0.0009(19) 0.009(2)
C23 0.034(3) 0.041(3) 0.022(3) 0.000(2) 0.001(2) 0.004(2)
C29 0.038(3) 0.019(2) 0.029(3) 0.006(2) 0.007(2) 0.005(2)
C13 0.029(3) 0.031(3) 0.021(3) 0.003(2) -0.005(2) -0.001(2)
C33 0.028(3) 0.021(2) 0.031(3) -0.004(2) 0.011(2) -0.001(2)
C31 0.022(2) 0.031(3) 0.036(3) -0.004(2) -0.010(2) 0.012(2)
C25 0.039(3) 0.033(3) 0.027(3) 0.005(2) 0.015(2) 0.007(3)
C24 0.056(4) 0.037(3) 0.020(3) 0.000(2) 0.006(3) 0.004(3)
C6 0.027(3) 0.049(4) 0.037(4) 0.015(3) 0.002(2) 0.017(3)
C32 0.020(3) 0.024(3) 0.049(4) -0.008(3) 0.004(2) 0.005(2)
C5 0.015(3) 0.060(4) 0.034(3) 0.011(3) 0.005(2) 0.008(3)
C4 0.018(3) 0.059(4) 0.031(3) 0.001(3) -0.012(2) -0.002(3)

loop_
_atom_type_symbol
_atom_type_description
_atom_type_scat_dispersion_real
_atom_type_scat_dispersion_imag
_atom_type_scat_source
C C 0.0033 0.0016 'International Tables Vol C Tables 4.2.6.8 and 6.1.1.4'
H H 0.0000 0.0000 'International Tables Vol C Tables 4.2.6.8 and 6.1.1.4'
I I -0.4742 1.8119 'International Tables Vol C Tables 4.2.6.8 and 6.1.1.4'
N N 0.0061 0.0033 'International Tables Vol C Tables 4.2.6.8 and 6.1.1.4'
O O 0.0106 0.0060 'International Tables Vol C Tables 4.2.6.8 and 6.1.1.4'
P P 0.1023 0.0942 'International Tables Vol C Tables 4.2.6.8 and 6.1.1.4'
Y Y -2.7962 3.5667 'International Tables Vol C Tables 4.2.6.8 and 6.1.1.4'

loop_
_geom_angle_atom_site_label_1
_geom_angle_atom_site_label_2
_geom_angle_atom_site_label_3
_geom_angle
_geom_angle_site_symmetry_1
_geom_angle_site_symmetry_3
_geom_angle_publ_flag
I1 Y002 P1 160.44(4) . . ?
O1 Y002 I1 81.75(10) . . ?
O1 Y002 P1 93.15(11) . . ?
O2 Y002 I1 80.93(8) . . ?
O2 Y002 P1 79.51(8) . . ?
O2 Y002 O1 76.60(12) . . ?
O3 Y002 I1 81.48(9) . . ?
O3 Y002 P1 115.79(9) . . ?
O3 Y002 O1 128.22(11) . . ?
O3 Y002 O2 146.63(12) . . ?
N1 Y002 I1 139.56(10) . . ?
N1 Y002 P1 57.36(10) . . ?
N1 Y002 O1 83.04(13) . . ?
N1 Y002 O2 130.90(13) . . ?
N1 Y002 O3 79.06(14) . . ?
N1 Y002 N2 91.67(14) . . ?
N2 Y002 I1 121.05(10) . . ?
N2 Y002 P1 56.16(9) . . ?
N2 Y002 O1 145.12(13) . . ?
N2 Y002 O2 81.29(13) . . ?
N2 Y002 O3 83.85(13) . . ?
C1 P1 Y002 75.71(15) . . ?
C1 P1 C2 100.5(2) . . ?
C1 P1 C3 104.0(2) . . ?
C2 P1 Y002 79.07(17) . . ?
C2 P1 C3 105.6(2) . . ?
C3 P1 Y002 175.21(17) . . ?
C26 O1 Y002 118.8(3) . . ?
C26 O1 C23 106.8(4) . . ?
C23 O1 Y002 133.2(3) . . ?
C27 O2 Y002 127.1(3) . . ?
C30 O2 Y002 123.7(3) . . ?
C30 O2 C27 109.0(4) . . ?
C34 O3 Y002 119.0(3) . . ?
C31 O3 Y002 137.4(3) . . ?
C31 O3 C34 103.5(3) . . ?
C1 N1 Y002 115.0(3) . . ?
C7 N1 Y002 127.9(3) . . ?
C7 N1 C1 115.0(4) . . ?
C2 N2 Y002 120.1(3) . . ?
C15 N2 Y002 125.6(3) . . ?
C15 N2 C2 114.3(4) . . ?
C7 C12 H12 118.8 . . ?
C11 C12 H12 118.8 . . ?
C11 C12 C7 122.3(4) . . ?
C16 C17 C22 120.9(4) . . ?
C18 C17 C22 120.0(4) . . ?
C18 C17 C16 119.0(4) . . ?
O2 C27 H27A 111.0 . . ?
O2 C27 H27B 111.0 . . ?
O2 C27 C28 103.9(4) . . ?
H27A C27 H27B 109.0 . . ?
C28 C27 H27A 111.0 . . ?
C28 C27 H27B 111.0 . . ?
P1 C1 H1A 110.3 . . ?
P1 C1 H1B 110.3 . . ?
N1 C1 P1 107.0(3) . . ?
N1 C1 H1A 110.3 . . ?
N1 C1 H1B 110.3 . . ?
H1A C1 H1B 108.6 . . ?
C17 C22 H22A 109.5 . . ?
C17 C22 H22B 109.5 . . ?
C17 C22 H22C 109.5 . . ?
H22A C22 H22B 109.5 . . ?
H22A C22 H22C 109.5 . . ?
H22B C22 H22C 109.5 . . ?
P1 C2 H2A 110.8 . . ?
P1 C2 H2B 110.8 . . ?
N2 C2 P1 104.5(3) . . ?
N2 C2 H2A 110.8 . . ?
N2 C2 H2B 110.8 . . ?
H2A C2 H2B 108.9 . . ?
O1 C26 H26A 110.5 . . ?
O1 C26 H26B 110.5 . . ?
O1 C26 C25 106.2(4) . . ?
H26A C26 H26B 108.7 . . ?
C25 C26 H26A 110.5 . . ?
C25 C26 H26B 110.5 . . ?
N2 C15 C16 125.5(4) . . ?
N2 C15 C20 117.4(4) . . ?
C20 C15 C16 117.1(4) . . ?
C17 C16 C15 122.5(4) . . ?
C17 C16 H16 118.8 . . ?
C15 C16 H16 118.8 . . ?
C17 C18 H18 119.8 . . ?
C17 C18 C19 120.4(4) . . ?
C19 C18 H18 119.8 . . ?
O3 C34 H34A 110.6 . . ?
O3 C34 H34B 110.6 . . ?
O3 C34 C33 105.7(4) . . ?
H34A C34 H34B 108.7 . . ?
C33 C34 H34A 110.6 . . ?
C33 C34 H34B 110.6 . . ?
H14A C14 H14B 109.5 . . ?
H14A C14 H14C 109.5 . . ?
H14B C14 H14C 109.5 . . ?
C9 C14 H14A 109.5 . . ?
C9 C14 H14B 109.5 . . ?
C9 C14 H14C 109.5 . . ?
C10 C9 C14 120.6(4) . . ?
C8 C9 C14 118.7(5) . . ?
C8 C9 C10 120.7(4) . . ?
C27 C28 H28A 111.2 . . ?
C27 C28 H28B 111.2 . . ?
C27 C28 C29 102.8(4) . . ?
H28A C28 H28B 109.1 . . ?
C29 C28 H28A 111.2 . . ?
C29 C28 H28B 111.2 . . ?
N1 C7 C12 118.8(4) . . ?
N1 C7 C8 124.2(4) . . ?
C8 C7 C12 117.0(4) . . ?
H21A C21 H21B 109.5 . . ?
H21A C21 H21C 109.5 . . ?
H21B C21 H21C 109.5 . . ?
C19 C21 H21A 109.5 . . ?
C19 C21 H21B 109.5 . . ?
C19 C21 H21C 109.5 . . ?
O2 C30 H30A 110.3 . . ?
O2 C30 H30B 110.3 . . ?
O2 C30 C29 107.0(5) . . ?
H30A C30 H30B 108.6 . . ?
C29 C30 H30A 110.3 . . ?
C29 C30 H30B 110.3 . . ?
C9 C10 H10 120.0 . . ?
C9 C10 C11 120.0(4) . . ?
C11 C10 H10 120.0 . . ?
C12 C11 C10 118.8(5) . . ?
C12 C11 C13 121.2(5) . . ?
C10 C11 C13 120.0(4) . . ?
C9 C8 C7 121.1(5) . . ?
C9 C8 H8 119.5 . . ?
C7 C8 H8 119.5 . . ?
C15 C20 H20 119.5 . . ?
C19 C20 C15 121.0(4) . . ?
C19 C20 H20 119.5 . . ?
C18 C19 C21 120.6(4) . . ?
C20 C19 C18 120.0(4) . . ?
C20 C19 C21 119.4(4) . . ?
C6 C3 P1 107.6(4) . . ?
C6 C3 C5 108.9(5) . . ?
C6 C3 C4 110.6(5) . . ?
C5 C3 P1 106.1(4) . . ?
C5 C3 C4 110.3(5) . . ?
C4 C3 P1 113.2(4) . . ?
O1 C23 H23A 110.8 . . ?
O1 C23 H23B 110.8 . . ?
O1 C23 C24 105.0(4) . . ?
H23A C23 H23B 108.8 . . ?
C24 C23 H23A 110.8 . . ?
C24 C23 H23B 110.8 . . ?
C28 C29 H29A 111.1 . . ?
C28 C29 H29B 111.1 . . ?
C30 C29 C28 103.3(4) . . ?
C30 C29 H29A 111.1 . . ?
C30 C29 H29B 111.1 . . ?
H29A C29 H29B 109.1 . . ?
C11 C13 H13A 109.5 . . ?
C11 C13 H13B 109.5 . . ?
C11 C13 H13C 109.5 . . ?
H13A C13 H13B 109.5 . . ?
H13A C13 H13C 109.5 . . ?
H13B C13 H13C 109.5 . . ?
C34 C33 H33A 111.0 . . ?
C34 C33 H33B 111.0 . . ?
C34 C33 C32 103.8(4) . . ?
H33A C33 H33B 109.0 . . ?
C32 C33 H33A 111.0 . . ?
C32 C33 H33B 111.0 . . ?
O3 C31 H31A 110.9 . . ?
O3 C31 H31B 110.9 . . ?
O3 C31 C32 104.4(4) . . ?
H31A C31 H31B 108.9 . . ?
C32 C31 H31A 110.9 . . ?
C32 C31 H31B 110.9 . . ?
C26 C25 H25A 110.9 . . ?
C26 C25 H25B 110.9 . . ?
H25A C25 H25B 109.0 . . ?
C24 C25 C26 104.1(4) . . ?
C24 C25 H25A 110.9 . . ?
C24 C25 H25B 110.9 . . ?
C23 C24 C25 101.9(5) . . ?
C23 C24 H24A 111.4 . . ?
C23 C24 H24B 111.4 . . ?
C25 C24 H24A 111.4 . . ?
C25 C24 H24B 111.4 . . ?
H24A C24 H24B 109.3 . . ?
C3 C6 H6A 109.5 . . ?
C3 C6 H6B 109.5 . . ?
C3 C6 H6C 109.5 . . ?
H6A C6 H6B 109.5 . . ?
H6A C6 H6C 109.5 . . ?
H6B C6 H6C 109.5 . . ?
C33 C32 H32A 110.8 . . ?
C33 C32 H32B 110.8 . . ?
C31 C32 C33 104.7(4) . . ?
C31 C32 H32A 110.8 . . ?
C31 C32 H32B 110.8 . . ?
H32A C32 H32B 108.9 . . ?
C3 C5 H5A 109.5 . . ?
C3 C5 H5B 109.5 . . ?
C3 C5 H5C 109.5 . . ?
H5A C5 H5B 109.5 . . ?
H5A C5 H5C 109.5 . . ?
H5B C5 H5C 109.5 . . ?
C3 C4 H4A 109.5 . . ?
C3 C4 H4B 109.5 . . ?
C3 C4 H4C 109.5 . . ?
H4A C4 H4B 109.5 . . ?
H4A C4 H4C 109.5 . . ?
H4B C4 H4C 109.5 . . ?

loop_
_geom_bond_atom_site_label_1
_geom_bond_atom_site_label_2
_geom_bond_distance
_geom_bond_site_symmetry_2
_geom_bond_publ_flag
I1 Y002 3.1192(18) . ?
Y002 P1 3.124(2) . ?
Y002 O1 2.456(4) . ?
Y002 O2 2.427(4) . ?
Y002 O3 2.395(4) . ?
Y002 N1 2.296(4) . ?
Y002 N2 2.330(5) . ?
P1 C1 1.863(5) . ?
P1 C2 1.874(5) . ?
P1 C3 1.883(5) . ?
O1 C26 1.459(6) . ?
O1 C23 1.472(6) . ?
O2 C27 1.483(6) . ?
O2 C30 1.477(7) . ?
O3 C34 1.477(6) . ?
O3 C31 1.455(6) . ?
N1 C1 1.485(6) . ?
N1 C7 1.397(6) . ?
N2 C2 1.476(6) . ?
N2 C15 1.402(6) . ?
C12 H12 0.9500 . ?
C12 C7 1.436(7) . ?
C12 C11 1.386(7) . ?
C17 C22 1.529(7) . ?
C17 C16 1.413(6) . ?
C17 C18 1.392(6) . ?
C27 H27A 0.9900 . ?
C27 H27B 0.9900 . ?
C27 C28 1.523(7) . ?
C1 H1A 0.9900 . ?
C1 H1B 0.9900 . ?
C22 H22A 0.9800 . ?
C22 H22B 0.9800 . ?
C22 H22C 0.9800 . ?
C2 H2A 0.9900 . ?
C2 H2B 0.9900 . ?
C26 H26A 0.9900 . ?
C26 H26B 0.9900 . ?
C26 C25 1.567(7) . ?
C15 C16 1.434(7) . ?
C15 C20 1.424(6) . ?
C16 H16 0.9500 . ?
C18 H18 0.9500 . ?
C18 C19 1.434(7) . ?
C34 H34A 0.9900 . ?
C34 H34B 0.9900 . ?
C34 C33 1.525(7) . ?
C14 H14A 0.9800 . ?
C14 H14B 0.9800 . ?
C14 H14C 0.9800 . ?
C14 C9 1.526(7) . ?
C9 C10 1.398(7) . ?
C9 C8 1.394(7) . ?
C28 H28A 0.9900 . ?
C28 H28B 0.9900 . ?
C28 C29 1.549(8) . ?
C7 C8 1.413(7) . ?
C21 H21A 0.9800 . ?
C21 H21B 0.9800 . ?
C21 H21C 0.9800 . ?
C21 C19 1.514(6) . ?
C30 H30A 0.9900 . ?
C30 H30B 0.9900 . ?
C30 C29 1.510(8) . ?
C10 H10 0.9500 . ?
C10 C11 1.418(7) . ?
C11 C13 1.539(7) . ?
C8 H8 0.9500 . ?
C20 H20 0.9500 . ?
C20 C19 1.409(7) . ?
C3 C6 1.540(8) . ?
C3 C5 1.546(7) . ?
C3 C4 1.552(8) . ?
C23 H23A 0.9900 . ?
C23 H23B 0.9900 . ?
C23 C24 1.507(8) . ?
C29 H29A 0.9900 . ?
C29 H29B 0.9900 . ?
C13 H13A 0.9800 . ?
C13 H13B 0.9800 . ?
C13 H13C 0.9800 . ?
C33 H33A 0.9900 . ?
C33 H33B 0.9900 . ?
C33 C32 1.548(8) . ?
C31 H31A 0.9900 . ?
C31 H31B 0.9900 . ?
C31 C32 1.545(8) . ?
C25 H25A 0.9900 . ?
C25 H25B 0.9900 . ?
C25 C24 1.520(9) . ?
C24 H24A 0.9900 . ?
C24 H24B 0.9900 . ?
C6 H6A 0.9800 . ?
C6 H6B 0.9800 . ?
C6 H6C 0.9800 . ?
C32 H32A 0.9900 . ?
C32 H32B 0.9900 . ?
C5 H5A 0.9800 . ?
C5 H5B 0.9800 . ?
C5 H5C 0.9800 . ?
C4 H4A 0.9800 . ?
C4 H4B 0.9800 . ?
C4 H4C 0.9800 . ?

loop_
_twin_individual_id
_twin_individual_mass_fraction_refined
1 0.574(6)
2 0.426(6)
